data_4312865
loop_
_publ_author_name
'Hong-Cai Zhou'
'R. H. Holm'

_publ_section_title
;
 Synthesis and Reactions of Cubane-Type Iron-Sulfur-Phosphine Clusters,
 Including Soluble Clusters of Nuclearities 8 and 16
;
_journal_name_full 'Inorganic Chemistry'
_journal_page_first 11
_journal_page_last 21
_journal_paper_doi 10.1021/ic020464t
_journal_volume 42
_journal_year 2003
_chemical_formula_moiety 'Fe8 S8 (PiPr3)6'
_chemical_formula_sum 'C54 H126 Fe8 P6 S8'
_chemical_formula_weight 1664.65
_chemical_name_systematic
;
  bis(\m4-sulfido)hexakis(\m3-sulfido)hexakis(tri-i-propylphosphine)-
octa-iron
;
_space_group_IT_number 2
_symmetry_cell_setting triclinic
_symmetry_space_group_name_Hall '-P 1'
_symmetry_space_group_name_H-M 'P -1'
_atom_sites_solution_hydrogens geom
_atom_sites_solution_primary direct
_atom_sites_solution_secondary difmap
_audit_creation_method SHELXL-97
_cell_angle_alpha 72.603(2)
_cell_angle_beta 67.513(2)
_cell_angle_gamma 80.848(3)
_cell_formula_units_Z 1
_cell_length_a 12.7076(17)
_cell_length_b 12.9869(17)
_cell_length_c 13.3260(17)
_cell_measurement_reflns_used 2746
_cell_measurement_temperature 213(2)
_cell_measurement_theta_max 25.33
_cell_measurement_theta_min 2.45
_cell_volume 1936.6(4)
_computing_cell_refinement 'Bruker XSCANS'
_computing_data_collection 'Bruker XSCANS'
_computing_data_reduction 'Bruker SHELXTL'
_computing_molecular_graphics 'Bruker SHELXTL'
_computing_publication_material 'Bruker SHELXTL'
_computing_structure_refinement 'SHELXL-97 (Sheldrick, 1997)'
_computing_structure_solution 'SHELXS-97 (Sheldrick, 1990)'
_diffrn_ambient_temperature 213(2)
_diffrn_measured_fraction_theta_full 0.999
_diffrn_measured_fraction_theta_max 0.999
_diffrn_measurement_device_type 'Bruker P4'
_diffrn_measurement_method '\w scans'
_diffrn_radiation_monochromator graphite
_diffrn_radiation_source 'fine-focus sealed tube'
_diffrn_radiation_type MoK\a
_diffrn_radiation_wavelength 0.71073
_diffrn_reflns_av_R_equivalents 0.0500
_diffrn_reflns_av_sigmaI/netI 0.0795
_diffrn_reflns_limit_h_max 12
_diffrn_reflns_limit_h_min -13
_diffrn_reflns_limit_k_max 13
_diffrn_reflns_limit_k_min -7
_diffrn_reflns_limit_l_max 14
_diffrn_reflns_limit_l_min -14
_diffrn_reflns_number 8428
_diffrn_reflns_theta_full 22.50
_diffrn_reflns_theta_max 22.50
_diffrn_reflns_theta_min 1.65
_diffrn_standards_decay_% none
_exptl_absorpt_coefficient_mu 1.825
_exptl_absorpt_correction_T_max 0.92
_exptl_absorpt_correction_T_min 0.62
_exptl_absorpt_correction_type SADABS
_exptl_crystal_colour black
_exptl_crystal_density_diffrn 1.427
_exptl_crystal_density_meas ?
_exptl_crystal_density_method 'not measured'
_exptl_crystal_description block
_exptl_crystal_F_000 876
_exptl_crystal_size_max 0.31
_exptl_crystal_size_mid 0.24
_exptl_crystal_size_min 0.12
_refine_diff_density_max 0.933
_refine_diff_density_min -0.653
_refine_diff_density_rms 0.126
_refine_ls_extinction_method none
_refine_ls_goodness_of_fit_ref 1.062
_refine_ls_hydrogen_treatment mixed
_refine_ls_matrix_type full
_refine_ls_number_parameters 336
_refine_ls_number_reflns 5049
_refine_ls_number_restraints 3
_refine_ls_restrained_S_all 1.062
_refine_ls_R_factor_all 0.0955
_refine_ls_R_factor_gt 0.0603
_refine_ls_shift/su_max 0.146
_refine_ls_shift/su_mean 0.007
_refine_ls_structure_factor_coef Fsqd
_refine_ls_weighting_details 'calc w=1/[\s^2^(Fo^2^)+(0.0871P)^2^+0.3973P] where P=(Fo^2^+2Fc^2^)/3'
_refine_ls_weighting_scheme calc
_refine_ls_wR_factor_gt 0.1419
_refine_ls_wR_factor_ref 0.1631
_reflns_number_gt 3519
_reflns_number_total 5049
_reflns_threshold_expression >2sigma(I)
_cod_data_source_file ic020464t_4.cif
_cod_data_source_block compd9
_cod_depositor_comments
;
The following automatic conversions were performed:

'_symmetry_cell_setting' value 'Triclinic' changed to 'triclinic'
according to the built-in table from CIF Core dictionary named
'cif_core.dic' version 2.4.1 from 2010-06-29.

Automatic conversion script
Id: cif_fix_values 1646 2011-03-28 12:23:43Z adriana 

The following automatic conversions were performed:

'_exptl_crystal_density_meas' value 'none' was changed to '?' - the
value is perceived as not measured.

Automatic conversion script
Id: cif_fix_values 3008 2015-01-20 13:52:24Z robertas 
;
_cod_database_code 4312865

loop_
_symmetry_equiv_pos_as_xyz
'x, y, z'
'-x, -y, -z'

loop_
_atom_site_label
_atom_site_type_symbol
_atom_site_fract_x
_atom_site_fract_y
_atom_site_fract_z
_atom_site_U_iso_or_equiv
_atom_site_adp_type
_atom_site_occupancy
_atom_site_symmetry_multiplicity
_atom_site_calc_flag
_atom_site_refinement_flags
_atom_site_disorder_assembly
_atom_site_disorder_group
Fe1 Fe 0.07930(10) 0.24864(10) 0.22159(9) 0.0296(3) Uani 1 1 d . . .
Fe2 Fe -0.09317(10) 0.24266(10) 0.42033(9) 0.0287(3) Uani 1 1 d . . .
Fe3 Fe -0.10083(10) 0.12048(10) 0.30594(9) 0.0304(3) Uani 1 1 d . A .
Fe4 Fe 0.05249(10) 0.07687(9) 0.40209(9) 0.0292(3) Uani 1 1 d . . .
S1 S 0.08731(19) 0.07321(18) 0.21913(17) 0.0348(6) Uani 1 1 d . . .
S2 S 0.09705(18) 0.24918(18) 0.38543(17) 0.0319(5) Uani 1 1 d . . .
S3 S -0.10751(18) 0.30769(18) 0.24448(17) 0.0323(5) Uani 1 1 d . . .
S4 S -0.14863(18) 0.06044(17) 0.50390(17) 0.0311(5) Uani 1 1 d . . .
P1 P 0.21677(18) 0.33938(18) 0.05620(17) 0.0310(6) Uani 1 1 d . . .
C111 C 0.2088(8) 0.4883(7) 0.0309(8) 0.046(3) Uani 1 1 d . . .
H11A H 0.1521 0.5158 -0.0064 0.055 Uiso 1 1 calc R . .
C112 C 0.3174(10) 0.5464(10) -0.0481(11) 0.092(4) Uani 1 1 d . . .
H11B H 0.3031 0.6236 -0.0563 0.137 Uiso 1 1 calc R . .
H11C H 0.3408 0.5319 -0.1211 0.137 Uiso 1 1 calc R . .
H11D H 0.3774 0.5207 -0.0171 0.137 Uiso 1 1 calc R . .
C113 C 0.1594(9) 0.5205(8) 0.1414(8) 0.051(3) Uani 1 1 d . . .
H11E H 0.1557 0.5986 0.1261 0.077 Uiso 1 1 calc R . .
H11F H 0.2078 0.4893 0.1855 0.077 Uiso 1 1 calc R . .
H11G H 0.0834 0.4941 0.1831 0.077 Uiso 1 1 calc R . .
C121 C 0.2013(7) 0.3151(7) -0.0686(7) 0.037(2) Uani 1 1 d . . .
H12A H 0.1970 0.2361 -0.0528 0.044 Uiso 1 1 calc R . .
C122 C 0.2995(9) 0.3495(12) -0.1808(8) 0.082(4) Uani 1 1 d . . .
H12B H 0.2831 0.3332 -0.2396 0.124 Uiso 1 1 calc R . .
H12C H 0.3695 0.3107 -0.1749 0.124 Uiso 1 1 calc R . .
H12D H 0.3080 0.4266 -0.1991 0.124 Uiso 1 1 calc R . .
C123 C 0.0900(8) 0.3651(8) -0.0792(8) 0.054(3) Uani 1 1 d . . .
H12E H 0.0823 0.3514 -0.1437 0.080 Uiso 1 1 calc R . .
H12F H 0.0880 0.4425 -0.0893 0.080 Uiso 1 1 calc R . .
H12G H 0.0278 0.3339 -0.0116 0.080 Uiso 1 1 calc R . .
C131 C 0.3646(7) 0.2915(8) 0.0452(8) 0.045(3) Uani 1 1 d . . .
H13A H 0.4163 0.3346 -0.0269 0.054 Uiso 1 1 calc R . .
C132 C 0.3926(9) 0.3098(11) 0.1391(9) 0.072(4) Uani 1 1 d . . .
H13B H 0.4706 0.2844 0.1311 0.108 Uiso 1 1 calc R . .
H13C H 0.3413 0.2703 0.2111 0.108 Uiso 1 1 calc R . .
H13D H 0.3836 0.3863 0.1353 0.108 Uiso 1 1 calc R . .
C133 C 0.3848(9) 0.1712(9) 0.0417(10) 0.070(3) Uani 1 1 d . . .
H13E H 0.4630 0.1474 0.0349 0.105 Uiso 1 1 calc R . .
H13F H 0.3707 0.1639 -0.0223 0.105 Uiso 1 1 calc R . .
H13G H 0.3333 0.1273 0.1105 0.105 Uiso 1 1 calc R . .
P2 P -0.23203(18) 0.33020(18) 0.56100(17) 0.0283(5) Uani 1 1 d . . .
C211 C -0.1920(7) 0.4629(7) 0.5565(7) 0.038(2) Uani 1 1 d . . .
H21A H -0.1442 0.4473 0.6036 0.046 Uiso 1 1 calc R . .
C212 C -0.2890(8) 0.5403(7) 0.6038(8) 0.051(3) Uani 1 1 d . . .
H21B H -0.2579 0.6063 0.5980 0.076 Uiso 1 1 calc R . .
H21C H -0.3311 0.5069 0.6822 0.076 Uiso 1 1 calc R . .
H21D H -0.3397 0.5571 0.5615 0.076 Uiso 1 1 calc R . .
C213 C -0.1154(8) 0.5192(8) 0.4366(8) 0.056(3) Uani 1 1 d . . .
H21E H -0.0947 0.5881 0.4362 0.085 Uiso 1 1 calc R . .
H21F H -0.1562 0.5309 0.3855 0.085 Uiso 1 1 calc R . .
H21G H -0.0468 0.4740 0.4127 0.085 Uiso 1 1 calc R . .
C221 C -0.3786(7) 0.3508(7) 0.5573(7) 0.035(2) Uani 1 1 d . . .
H22A H -0.4265 0.3900 0.6140 0.042 Uiso 1 1 calc R . .
C222 C -0.4294(8) 0.2444(8) 0.5860(9) 0.055(3) Uani 1 1 d . . .
H22B H -0.5062 0.2568 0.5846 0.083 Uiso 1 1 calc R . .
H22C H -0.4317 0.2029 0.6606 0.083 Uiso 1 1 calc R . .
H22D H -0.3831 0.2047 0.5315 0.083 Uiso 1 1 calc R . .
C223 C -0.3765(8) 0.4206(8) 0.4399(8) 0.046(2) Uani 1 1 d . . .
H22E H -0.4533 0.4315 0.4386 0.068 Uiso 1 1 calc R . .
H22F H -0.3284 0.3840 0.3830 0.068 Uiso 1 1 calc R . .
H22G H -0.3463 0.4901 0.4244 0.068 Uiso 1 1 calc R . .
C231 C -0.2493(7) 0.2432(7) 0.7047(7) 0.039(2) Uani 1 1 d . . .
H23A H -0.2720 0.1721 0.7089 0.046 Uiso 1 1 calc R . .
C232 C -0.1324(8) 0.2243(8) 0.7179(7) 0.049(3) Uani 1 1 d . . .
H23B H -0.1397 0.1780 0.7922 0.074 Uiso 1 1 calc R . .
H23C H -0.1044 0.2931 0.7087 0.074 Uiso 1 1 calc R . .
H23D H -0.0793 0.1900 0.6612 0.074 Uiso 1 1 calc R . .
C233 C -0.3375(8) 0.2807(10) 0.8031(7) 0.063(3) Uani 1 1 d . . .
H23E H -0.3388 0.2284 0.8729 0.094 Uiso 1 1 calc R . .
H23F H -0.4120 0.2875 0.7969 0.094 Uiso 1 1 calc R . .
H23G H -0.3180 0.3502 0.8024 0.094 Uiso 1 1 calc R . .
P3 P -0.2396(2) 0.0460(2) 0.26152(19) 0.0389(6) Uani 1 1 d . . .
C311 C -0.165(2) 0.047(2) 0.1059(18) 0.045(4) Uiso 0.385(13) 1 d PD A 1
H31G H -0.1058 -0.0102 0.1153 0.054 Uiso 0.385(13) 1 calc PR A 1
C312 C -0.221(2) -0.008(2) 0.059(3) 0.057(4) Uiso 0.385(13) 1 d PD A 1
H31A H -0.1777 0.0002 -0.0208 0.085 Uiso 0.385(13) 1 calc PR A 1
H31B H -0.2979 0.0239 0.0678 0.085 Uiso 0.385(13) 1 calc PR A 1
H31C H -0.2256 -0.0841 0.0978 0.085 Uiso 0.385(13) 1 calc PR A 1
C313 C -0.095(2) 0.127(2) 0.037(3) 0.065(5) Uiso 0.385(13) 1 d PD A 1
H31D H -0.0657 0.1191 -0.0393 0.097 Uiso 0.385(13) 1 calc PR A 1
H31E H -0.0313 0.1233 0.0618 0.097 Uiso 0.385(13) 1 calc PR A 1
H31F H -0.1359 0.1966 0.0384 0.097 Uiso 0.385(13) 1 calc PR A 1
C31' C -0.2276(14) 0.0973(14) 0.1099(12) 0.045(4) Uiso 0.61 1 d PD A 2
H31H H -0.2892 0.1549 0.1152 0.054 Uiso 0.615(13) 1 calc PR A 2
C32' C -0.2677(15) 0.0255(14) 0.0643(16) 0.057(4) Uiso 0.61 1 d PD A 2
H32B H -0.2601 0.0608 -0.0132 0.085 Uiso 0.615(13) 1 calc PR A 2
H32C H -0.3470 0.0108 0.1089 0.085 Uiso 0.615(13) 1 calc PR A 2
H32D H -0.2220 -0.0420 0.0676 0.085 Uiso 0.615(13) 1 calc PR A 2
C33' C -0.1355(14) 0.1563(15) 0.0422(17) 0.065(5) Uiso 0.61 1 d PD A 2
H33H H -0.1365 0.1812 -0.0337 0.097 Uiso 0.615(13) 1 calc PR A 2
H33I H -0.0665 0.1118 0.0420 0.097 Uiso 0.615(13) 1 calc PR A 2
H33J H -0.1376 0.2180 0.0698 0.097 Uiso 0.615(13) 1 calc PR A 2
C321 C -0.2493(8) -0.1015(7) 0.3117(9) 0.052(3) Uani 1 1 d . A .
H32A H -0.2908 -0.1294 0.2764 0.063 Uiso 1 1 calc R B 1
C322 C -0.145(3) -0.165(3) 0.313(3) 0.065(5) Uiso 0.385(13) 1 d P A 1
H32H H -0.1603 -0.2408 0.3418 0.097 Uiso 0.385(13) 1 calc PR A 1
H32I H -0.1155 -0.1440 0.3613 0.097 Uiso 0.385(13) 1 calc PR A 1
H32J H -0.0889 -0.1515 0.2374 0.097 Uiso 0.385(13) 1 calc PR A 1
C32 C -0.1249(15) -0.1488(17) 0.2524(16) 0.065(5) Uiso 0.61 1 d P A 2
H32K H -0.1239 -0.2272 0.2752 0.097 Uiso 0.615(13) 1 calc PR A 2
H32L H -0.0708 -0.1245 0.2746 0.097 Uiso 0.615(13) 1 calc PR A 2
H32M H -0.1042 -0.1238 0.1714 0.097 Uiso 0.615(13) 1 calc PR A 2
C323 C -0.2993(11) -0.1357(10) 0.4386(10) 0.095(5) Uani 1 1 d . . .
H32E H -0.3039 -0.2136 0.4639 0.142 Uiso 1 1 calc R A .
H32F H -0.3750 -0.1018 0.4642 0.142 Uiso 1 1 calc R . .
H32G H -0.2510 -0.1137 0.4691 0.142 Uiso 1 1 calc R . .
C331 C -0.3905(9) 0.0955(9) 0.3253(11) 0.072(3) Uani 1 1 d . A .
H33A H -0.4073 0.0686 0.4074 0.086 Uiso 1 1 calc R . .
C332 C -0.4794(9) 0.0436(9) 0.3055(10) 0.070(3) Uani 1 1 d . . .
H33B H -0.5551 0.0728 0.3419 0.106 Uiso 1 1 calc R A .
H33C H -0.4754 -0.0340 0.3368 0.106 Uiso 1 1 calc R . .
H33D H -0.4636 0.0594 0.2254 0.106 Uiso 1 1 calc R . .
C333 C -0.4073(9) 0.2107(9) 0.3065(11) 0.070(3) Uani 1 1 d . . .
H33E H -0.4871 0.2293 0.3436 0.105 Uiso 1 1 calc R A .
H33F H -0.3851 0.2444 0.2263 0.105 Uiso 1 1 calc R . .
H33G H -0.3611 0.2363 0.3367 0.105 Uiso 1 1 calc R . .

loop_
_atom_site_aniso_label
_atom_site_aniso_U_11
_atom_site_aniso_U_22
_atom_site_aniso_U_33
_atom_site_aniso_U_23
_atom_site_aniso_U_13
_atom_site_aniso_U_12
Fe1 0.0387(7) 0.0273(7) 0.0207(6) 0.0011(6) -0.0127(5) -0.0047(6)
Fe2 0.0384(7) 0.0261(7) 0.0210(6) -0.0020(5) -0.0130(5) -0.0016(5)
Fe3 0.0415(7) 0.0265(7) 0.0242(6) -0.0005(6) -0.0152(6) -0.0071(6)
Fe4 0.0404(7) 0.0241(7) 0.0197(6) 0.0022(6) -0.0129(6) -0.0021(6)
S1 0.0468(13) 0.0316(13) 0.0243(11) -0.0067(10) -0.0114(10) -0.0012(10)
S2 0.0395(12) 0.0317(13) 0.0266(11) -0.0020(10) -0.0166(10) -0.0058(10)
S3 0.0410(13) 0.0296(12) 0.0251(11) 0.0020(10) -0.0166(10) -0.0037(10)
S4 0.0398(12) 0.0250(12) 0.0228(11) 0.0031(10) -0.0119(10) -0.0020(10)
P1 0.0359(13) 0.0306(13) 0.0232(11) 0.0018(10) -0.0133(10) -0.0027(10)
C111 0.061(6) 0.032(6) 0.043(6) 0.006(5) -0.026(5) -0.008(5)
C112 0.090(9) 0.057(8) 0.098(10) 0.017(8) -0.014(8) -0.044(7)
C113 0.077(7) 0.037(6) 0.046(6) -0.008(5) -0.031(5) -0.005(5)
C121 0.051(6) 0.031(5) 0.026(5) -0.004(4) -0.013(4) 0.001(4)
C122 0.078(8) 0.136(13) 0.031(6) -0.015(7) -0.019(6) -0.013(8)
C123 0.074(7) 0.055(7) 0.044(6) -0.006(5) -0.041(5) -0.001(6)
C131 0.038(5) 0.048(6) 0.044(6) 0.000(5) -0.019(5) -0.001(5)
C132 0.049(6) 0.107(10) 0.069(7) -0.015(7) -0.039(6) 0.003(6)
C133 0.052(7) 0.054(7) 0.084(8) -0.007(7) -0.016(6) 0.010(6)
P2 0.0346(12) 0.0271(13) 0.0231(11) -0.0048(10) -0.0112(10) -0.0023(10)
C211 0.051(6) 0.032(5) 0.040(5) -0.006(5) -0.030(5) 0.002(4)
C212 0.067(7) 0.033(6) 0.059(6) -0.021(5) -0.026(5) 0.001(5)
C213 0.066(7) 0.036(6) 0.064(7) 0.004(6) -0.026(6) -0.020(5)
C221 0.041(5) 0.036(5) 0.035(5) -0.016(5) -0.015(4) -0.001(4)
C222 0.041(6) 0.052(7) 0.079(8) -0.014(6) -0.026(5) -0.014(5)
C223 0.046(6) 0.052(6) 0.054(6) -0.024(5) -0.032(5) 0.011(5)
C231 0.052(6) 0.037(6) 0.027(5) 0.000(4) -0.017(4) -0.011(5)
C232 0.077(7) 0.039(6) 0.033(5) -0.005(5) -0.029(5) 0.011(5)
C233 0.055(6) 0.095(9) 0.031(5) -0.010(6) -0.014(5) -0.002(6)
P3 0.0566(16) 0.0331(14) 0.0314(13) -0.0007(12) -0.0221(12) -0.0127(12)
C321 0.064(7) 0.024(5) 0.080(8) -0.010(6) -0.036(6) -0.010(5)
C323 0.128(12) 0.075(9) 0.085(9) 0.039(8) -0.073(9) -0.043(8)
C331 0.063(7) 0.050(7) 0.108(10) -0.013(7) -0.041(7) -0.009(6)
C332 0.074(8) 0.054(7) 0.107(9) -0.009(7) -0.064(7) -0.010(6)
C333 0.062(7) 0.061(8) 0.105(10) -0.022(7) -0.045(7) -0.012(6)

loop_
_atom_type_symbol
_atom_type_description
_atom_type_scat_dispersion_real
_atom_type_scat_dispersion_imag
_atom_type_scat_source
C C 0.0033 0.0016 'International Tables Vol C Tables 4.2.6.8 and 6.1.1.4'
H H 0.0000 0.0000 'International Tables Vol C Tables 4.2.6.8 and 6.1.1.4'
P P 0.1023 0.0942 'International Tables Vol C Tables 4.2.6.8 and 6.1.1.4'
S S 0.1246 0.1234 'International Tables Vol C Tables 4.2.6.8 and 6.1.1.4'
Fe Fe 0.3463 0.8444 'International Tables Vol C Tables 4.2.6.8 and 6.1.1.4'

loop_
_geom_angle_atom_site_label_1
_geom_angle_atom_site_label_2
_geom_angle_atom_site_label_3
_geom_angle
_geom_angle_site_symmetry_1
_geom_angle_site_symmetry_3
_geom_angle_publ_flag
S1 Fe1 S2 107.40(9) . . ?
S1 Fe1 S3 104.35(9) . . ?
S2 Fe1 S3 104.23(9) . . ?
S1 Fe1 P1 108.29(9) . . ?
S2 Fe1 P1 115.96(9) . . ?
S3 Fe1 P1 115.74(8) . . ?
S1 Fe1 Fe4 54.80(6) . . ?
S2 Fe1 Fe4 54.78(6) . . ?
S3 Fe1 Fe4 101.51(7) . . ?
P1 Fe1 Fe4 142.45(8) . . ?
S1 Fe1 Fe2 99.48(7) . . ?
S2 Fe1 Fe2 53.90(6) . . ?
S3 Fe1 Fe2 54.17(6) . . ?
P1 Fe1 Fe2 152.21(9) . . ?
Fe4 Fe1 Fe2 57.81(4) . . ?
S1 Fe1 Fe3 53.86(7) . . ?
S2 Fe1 Fe3 99.60(7) . . ?
S3 Fe1 Fe3 54.24(7) . . ?
P1 Fe1 Fe3 144.25(8) . . ?
Fe4 Fe1 Fe3 57.91(4) . . ?
Fe2 Fe1 Fe3 55.88(4) . . ?
S2 Fe2 S3 103.86(8) . . ?
S2 Fe2 S4 109.55(9) . . ?
S3 Fe2 S4 111.43(9) . . ?
S2 Fe2 P2 118.59(9) . . ?
S3 Fe2 P2 113.42(9) . . ?
S4 Fe2 P2 100.10(8) . . ?
S2 Fe2 Fe3 104.75(8) . . ?
S3 Fe2 Fe3 56.93(7) . . ?
S4 Fe2 Fe3 57.47(6) . . ?
P2 Fe2 Fe3 136.30(8) . . ?
S2 Fe2 Fe4 56.05(7) . . ?
S3 Fe2 Fe4 104.11(7) . . ?
S4 Fe2 Fe4 57.22(6) . . ?
P2 Fe2 Fe4 141.66(7) . . ?
Fe3 Fe2 Fe4 61.19(5) . . ?
S2 Fe2 Fe1 53.57(6) . . ?
S3 Fe2 Fe1 54.10(6) . . ?
S4 Fe2 Fe1 107.72(7) . . ?
P2 Fe2 Fe1 152.09(8) . . ?
Fe3 Fe2 Fe1 62.37(5) . . ?
Fe4 Fe2 Fe1 60.98(4) . . ?
S1 Fe3 S3 103.20(9) . . ?
S1 Fe3 S4 109.24(8) . . ?
S3 Fe3 S4 111.47(9) . . ?
S1 Fe3 P3 115.65(10) . . ?
S3 Fe3 P3 110.54(9) . . ?
S4 Fe3 P3 106.80(9) . . ?
S1 Fe3 Fe2 103.76(8) . . ?
S3 Fe3 Fe2 56.48(6) . . ?
S4 Fe3 Fe2 57.96(7) . . ?
P3 Fe3 Fe2 140.58(8) . . ?
S1 Fe3 Fe4 55.78(6) . . ?
S3 Fe3 Fe4 103.41(7) . . ?
S4 Fe3 Fe4 57.18(6) . . ?
P3 Fe3 Fe4 146.00(8) . . ?
Fe2 Fe3 Fe4 60.73(5) . . ?
S1 Fe3 Fe1 53.09(7) . . ?
S3 Fe3 Fe1 53.77(6) . . ?
S4 Fe3 Fe1 107.61(7) . . ?
P3 Fe3 Fe1 145.54(7) . . ?
Fe2 Fe3 Fe1 61.75(5) . . ?
Fe4 Fe3 Fe1 60.64(4) . . ?
S1 Fe4 S4 114.23(9) . 2_556 ?
S1 Fe4 S2 104.58(8) . . ?
S4 Fe4 S2 113.86(9) 2_556 . ?
S1 Fe4 S4 107.50(9) . . ?
S4 Fe4 S4 108.33(7) 2_556 . ?
S2 Fe4 S4 108.00(9) . . ?
S1 Fe4 Fe2 100.99(7) . . ?
S4 Fe4 Fe2 144.75(8) 2_556 . ?
S2 Fe4 Fe2 54.96(6) . . ?
S4 Fe4 Fe2 56.64(6) . . ?
S1 Fe4 Fe3 54.95(7) . . ?
S4 Fe4 Fe3 144.72(8) 2_556 . ?
S2 Fe4 Fe3 101.38(7) . . ?
S4 Fe4 Fe3 56.15(6) . . ?
Fe2 Fe4 Fe3 58.09(4) . . ?
S1 Fe4 Fe1 53.24(7) . . ?
S4 Fe4 Fe1 144.23(8) 2_556 . ?
S2 Fe4 Fe1 53.42(6) . . ?
S4 Fe4 Fe1 107.44(7) . . ?
Fe2 Fe4 Fe1 61.20(4) . . ?
Fe3 Fe4 Fe1 61.45(4) . . ?
S1 Fe4 Fe4 127.28(9) . 2_556 ?
S4 Fe4 Fe4 55.53(6) 2_556 2_556 ?
S2 Fe4 Fe4 127.43(9) . 2_556 ?
S4 Fe4 Fe4 52.81(6) . 2_556 ?
Fe2 Fe4 Fe4 101.99(6) . 2_556 ?
Fe3 Fe4 Fe4 101.62(6) . 2_556 ?
Fe1 Fe4 Fe4 160.25(8) . 2_556 ?
Fe1 S1 Fe3 73.05(8) . . ?
Fe1 S1 Fe4 71.96(8) . . ?
Fe3 S1 Fe4 69.27(7) . . ?
Fe1 S2 Fe2 72.53(7) . . ?
Fe1 S2 Fe4 71.80(7) . . ?
Fe2 S2 Fe4 68.99(7) . . ?
Fe1 S3 Fe2 71.73(7) . . ?
Fe1 S3 Fe3 71.99(7) . . ?
Fe2 S3 Fe3 66.59(7) . . ?
Fe4 S4 Fe3 125.75(10) 2_556 . ?
Fe4 S4 Fe2 125.28(10) 2_556 . ?
Fe3 S4 Fe2 64.57(6) . . ?
Fe4 S4 Fe4 71.67(7) 2_556 . ?
Fe3 S4 Fe4 66.67(6) . . ?
Fe2 S4 Fe4 66.14(7) . . ?
C131 P1 C111 107.2(4) . . ?
C131 P1 C121 104.5(4) . . ?
C111 P1 C121 105.5(4) . . ?
C131 P1 Fe1 113.6(3) . . ?
C111 P1 Fe1 115.0(3) . . ?
C121 P1 Fe1 110.1(3) . . ?
C113 C111 C112 111.6(9) . . ?
C113 C111 P1 110.9(6) . . ?
C112 C111 P1 116.6(8) . . ?
C123 C121 C122 110.5(8) . . ?
C123 C121 P1 110.0(6) . . ?
C122 C121 P1 116.2(7) . . ?
C132 C131 C133 112.1(9) . . ?
C132 C131 P1 111.1(7) . . ?
C133 C131 P1 110.3(7) . . ?
C211 P2 C221 106.4(4) . . ?
C211 P2 C231 105.9(4) . . ?
C221 P2 C231 104.3(4) . . ?
C211 P2 Fe2 114.8(3) . . ?
C221 P2 Fe2 114.9(3) . . ?
C231 P2 Fe2 109.7(3) . . ?
C212 C211 C213 110.3(7) . . ?
C212 C211 P2 116.8(6) . . ?
C213 C211 P2 110.7(6) . . ?
C222 C221 C223 110.9(8) . . ?
C222 C221 P2 110.7(6) . . ?
C223 C221 P2 109.9(6) . . ?
C233 C231 C232 110.0(7) . . ?
C233 C231 P2 117.4(7) . . ?
C232 C231 P2 108.4(6) . . ?
C321 P3 C331 102.5(5) . . ?
C321 P3 C31' 111.7(6) . . ?
C331 P3 C31' 97.4(7) . . ?
C321 P3 C311 94.7(8) . . ?
C331 P3 C311 124.6(9) . . ?
C31' P3 C311 28.5(8) . . ?
C321 P3 Fe3 115.6(3) . . ?
C331 P3 Fe3 113.9(4) . . ?
C31' P3 Fe3 113.7(5) . . ?
C311 P3 Fe3 104.5(7) . . ?
C313 C311 C312 120(2) . . ?
C313 C311 P3 119(2) . . ?
C312 C311 P3 117.0(17) . . ?
C33' C31' C32' 119.0(14) . . ?
C33' C31' P3 114.5(13) . . ?
C32' C31' P3 116.5(12) . . ?
C322 C321 C323 90.5(15) . . ?
C322 C321 C32 27.0(13) . . ?
C323 C321 C32 117.5(11) . . ?
C322 C321 P3 116.7(14) . . ?
C323 C321 P3 110.3(8) . . ?
C32 C321 P3 105.0(9) . . ?
C333 C331 C332 113.6(9) . . ?
C333 C331 P3 114.8(8) . . ?
C332 C331 P3 114.6(9) . . ?

loop_
_geom_bond_atom_site_label_1
_geom_bond_atom_site_label_2
_geom_bond_distance
_geom_bond_site_symmetry_2
_geom_bond_publ_flag
Fe1 S1 2.274(3) . ?
Fe1 S2 2.281(2) . ?
Fe1 S3 2.307(2) . ?
Fe1 P1 2.335(2) . ?
Fe1 Fe4 2.6989(15) . y
Fe1 Fe2 2.7046(16) . y
Fe1 Fe3 2.7200(17) . y
Fe2 S2 2.291(2) . ?
Fe2 S3 2.309(2) . ?
Fe2 S4 2.386(2) . ?
Fe2 P2 2.455(3) . ?
Fe2 Fe3 2.5416(17) . ?
Fe2 Fe4 2.6119(17) . ?
Fe3 S1 2.296(3) . ?
Fe3 S3 2.321(3) . ?
Fe3 S4 2.373(2) . ?
Fe3 P3 2.465(3) . ?
Fe3 Fe4 2.6235(16) . ?
Fe4 S1 2.319(2) . ?
Fe4 S4 2.320(2) 2_556 ?
Fe4 S2 2.321(3) . ?
Fe4 S4 2.401(2) . ?
Fe4 Fe4 2.765(2) 2_556 ?
S4 Fe4 2.320(2) 2_556 ?
P1 C131 1.847(9) . ?
P1 C111 1.854(9) . ?
P1 C121 1.868(9) . ?
C111 C113 1.522(13) . ?
C111 C112 1.525(13) . ?
C121 C123 1.499(12) . ?
C121 C122 1.531(13) . ?
C131 C132 1.514(14) . ?
C131 C133 1.554(14) . ?
P2 C211 1.850(9) . ?
P2 C221 1.857(8) . ?
P2 C231 1.859(8) . ?
C211 C212 1.523(12) . ?
C211 C213 1.540(12) . ?
C221 C222 1.501(12) . ?
C221 C223 1.548(12) . ?
C231 C233 1.515(13) . ?
C231 C232 1.535(12) . ?
P3 C321 1.839(9) . ?
P3 C331 1.872(11) . ?
P3 C31' 1.882(14) . ?
P3 C311 1.92(2) . ?
C311 C313 1.351(19) . ?
C311 C312 1.48(2) . ?
C31' C33' 1.354(16) . ?
C31' C32' 1.492(17) . ?
C321 C322 1.45(3) . ?
C321 C323 1.510(15) . ?
C321 C32 1.59(2) . ?
C331 C333 1.435(14) . ?
C331 C332 1.542(14) . ?
